data_4318711
loop_
_publ_author_name
'Marie-Line Lehaire'
'Rosario Scopelliti'
'Kay Severin'

_publ_contact_author_address
;
Institut de Chimie Mol\'eculaire et Biologique
Ecole Polytechnique F\'ederale de Lausanne
CH-1015 Lausanne
Switzerland
;
_publ_contact_author_email kay.severin@epfl.ch
_publ_contact_author_fax '+4121 693 9305'
_publ_contact_author_name 'Kay Severin'
_publ_contact_author_phone '+4121 693 9302'
_publ_section_title
;
 Stabilization of Molecular LiF and LiFHF inside Metallamacrocyclic Hosts
;
_journal_name_full 'Inorganic Chemistry'
_journal_page_first 5466
_journal_page_last 5474
_journal_paper_doi 10.1021/ic025749k
_journal_volume 41
_journal_year 2002
_chemical_formula_sum 'C52 H62 B F4 Li N3 O6 Rh3'
_chemical_formula_weight 1227.53
_chemical_name_systematic
; 
 ? 
;
_space_group_IT_number 56
_symmetry_cell_setting orthorhombic
_symmetry_space_group_name_Hall '-P 2ab 2ac'
_symmetry_space_group_name_H-M 'P c c n'
_atom_sites_solution_hydrogens geom
_atom_sites_solution_primary direct
_atom_sites_solution_secondary difmap
_audit_creation_method SHELXL-97
_cell_angle_alpha 90.00
_cell_angle_beta 90.00
_cell_angle_gamma 90.00
_cell_formula_units_Z 8
_cell_length_a 36.1548(15)
_cell_length_b 15.5423(7)
_cell_length_c 17.8504(8)
_cell_measurement_reflns_used 8909
_cell_measurement_temperature 143(2)
_cell_measurement_theta_max 23.6172
_cell_measurement_theta_min 2.11045
_cell_volume 10030.7(8)
_computing_cell_refinement 'Oxford Diffraction Kuma RED'
_computing_data_collection 'Oxford Diffraction Kuma CCD'
_computing_data_reduction 'Oxford Diffraction Kuma RED'
_computing_molecular_graphics 'Bruker SHELXTL'
_computing_publication_material 'Bruker SHELXTL'
_computing_structure_refinement 'SHELXL-97 (Sheldrick, 1997)'
_computing_structure_solution 'SHELXS-97 (Sheldrick, 1990)'
_diffrn_ambient_temperature 143(2)
_diffrn_measured_fraction_theta_full 0.967
_diffrn_measured_fraction_theta_max 0.967
_diffrn_measurement_device_type 'CCD detector Km4CCD/Sapphire'
_diffrn_measurement_method 'phi and omega scans'
_diffrn_radiation_monochromator graphite
_diffrn_radiation_source 'fine-focus sealed tube'
_diffrn_radiation_type MoK\a
_diffrn_radiation_wavelength 0.71073
_diffrn_reflns_av_R_equivalents 0.0814
_diffrn_reflns_av_sigmaI/netI 0.0630
_diffrn_reflns_limit_h_max 43
_diffrn_reflns_limit_h_min -43
_diffrn_reflns_limit_k_max 18
_diffrn_reflns_limit_k_min -17
_diffrn_reflns_limit_l_max 21
_diffrn_reflns_limit_l_min -21
_diffrn_reflns_number 59019
_diffrn_reflns_theta_full 25.03
_diffrn_reflns_theta_max 25.03
_diffrn_reflns_theta_min 3.32
_exptl_absorpt_coefficient_mu 1.043
_exptl_absorpt_correction_T_max 0.9215
_exptl_absorpt_correction_T_min 0.7835
_exptl_absorpt_correction_type multi-scan
_exptl_absorpt_process_details
;
[c.f. r.h. blessing, acta cryst. (1995), a51, 33-38]
;
_exptl_crystal_colour red
_exptl_crystal_density_diffrn 1.626
_exptl_crystal_density_method 'not measured'
_exptl_crystal_description prismatic
_exptl_crystal_F_000 4976
_exptl_crystal_size_max 0.25
_exptl_crystal_size_mid 0.20
_exptl_crystal_size_min 0.15
_refine_diff_density_max 1.621
_refine_diff_density_min -0.697
_refine_diff_density_rms 0.111
_refine_ls_extinction_method none
_refine_ls_goodness_of_fit_ref 1.062
_refine_ls_hydrogen_treatment mixed
_refine_ls_matrix_type full
_refine_ls_number_parameters 631
_refine_ls_number_reflns 8583
_refine_ls_number_restraints 1
_refine_ls_restrained_S_all 1.064
_refine_ls_R_factor_all 0.0799
_refine_ls_R_factor_gt 0.0476
_refine_ls_shift/su_max 0.001
_refine_ls_shift/su_mean 0.000
_refine_ls_structure_factor_coef Fsqd
_refine_ls_weighting_details 'calc w=1/[\s^2^(Fo^2^)+(0.0502P)^2^+0.0000P] where P=(Fo^2^+2Fc^2^)/3'
_refine_ls_weighting_scheme calc
_refine_ls_wR_factor_gt 0.0974
_refine_ls_wR_factor_ref 0.1112
_reflns_number_gt 6127
_reflns_number_total 8583
_reflns_threshold_expression >2sigma(I)
_cod_data_source_file ic025749k_s1_3.cif
_cod_data_source_block 2_LiBF4
_cod_depositor_comments
;
The following automatic conversions were performed:

'_symmetry_cell_setting' value 'Orthorhombic' changed to
'orthorhombic' according to the built-in table from CIF Core
dictionary named 'cif_core.dic' version 2.4.1 from 2010-06-29.

Automatic conversion script
Id: cif_fix_values 1646 2011-03-28 12:23:43Z adriana 
;
_cod_original_cell_volume 10030.6(8)
_cod_database_code 4318711

loop_
_symmetry_equiv_pos_as_xyz
'x, y, z'
'-x+1/2, -y+1/2, z'
'-x, y+1/2, -z+1/2'
'x+1/2, -y, -z+1/2'
'-x, -y, -z'
'x-1/2, y-1/2, -z'
'x, -y-1/2, z-1/2'
'-x-1/2, y, z-1/2'

loop_
_atom_site_label
_atom_site_type_symbol
_atom_site_fract_x
_atom_site_fract_y
_atom_site_fract_z
_atom_site_U_iso_or_equiv
_atom_site_adp_type
_atom_site_occupancy
_atom_site_symmetry_multiplicity
_atom_site_calc_flag
_atom_site_refinement_flags
_atom_site_disorder_assembly
_atom_site_disorder_group
Rh1 Rh 0.198183(11) -0.04644(3) 0.20418(2) 0.02234(12) Uani 1 1 d . . .
Rh2 Rh 0.045829(11) -0.02079(3) 0.21651(2) 0.02281(12) Uani 1 1 d . . .
Rh3 Rh 0.129435(13) 0.03717(3) 0.46654(2) 0.02531(13) Uani 1 1 d . . .
F1 F 0.13053(9) 0.1713(2) 0.26127(19) 0.0379(9) Uani 1 1 d . . .
F2 F 0.10585(12) 0.3050(3) 0.2790(2) 0.0604(12) Uani 1 1 d . . .
F3 F 0.12355(13) 0.2609(3) 0.1633(2) 0.0635(13) Uani 1 1 d . . .
F4 F 0.16629(12) 0.2922(3) 0.2514(2) 0.0589(12) Uani 1 1 d . . .
O1 O 0.13855(10) -0.0309(3) 0.20059(19) 0.0244(9) Uani 1 1 d . . .
O2 O 0.18223(10) -0.1621(3) 0.1556(2) 0.0287(10) Uani 1 1 d . . .
O3 O 0.07709(10) 0.0065(3) 0.3161(2) 0.0268(9) Uani 1 1 d . . .
O4 O 0.02325(11) -0.1095(3) 0.2898(2) 0.0345(10) Uani 1 1 d . . .
O5 O 0.15885(10) 0.0091(3) 0.3639(2) 0.0264(9) Uani 1 1 d . . .
O6 O 0.16156(11) -0.0669(3) 0.5003(2) 0.0321(10) Uani 1 1 d . . .
N1 N 0.08646(12) -0.1173(3) 0.1939(2) 0.0252(11) Uani 1 1 d . . .
N2 N 0.09049(13) -0.0568(3) 0.4306(2) 0.0298(12) Uani 1 1 d . . .
N3 N 0.18851(12) -0.1069(3) 0.3093(3) 0.0254(11) Uani 1 1 d . . .
C1 C 0.12294(14) -0.1063(4) 0.1862(3) 0.0180(12) Uani 1 1 d . . .
C2 C 0.14651(15) -0.1759(4) 0.1614(3) 0.0235(13) Uani 1 1 d . . .
C3 C 0.12981(16) -0.2533(4) 0.1435(3) 0.0265(14) Uani 1 1 d . . .
H3 H 0.1442 -0.2996 0.1245 0.032 Uiso 1 1 calc R . .
C4 C 0.09238(16) -0.2628(4) 0.1533(3) 0.0274(14) Uani 1 1 d . . .
H4 H 0.0810 -0.3164 0.1424 0.033 Uiso 1 1 calc R . .
C5 C 0.07113(16) -0.1952(4) 0.1789(3) 0.0263(14) Uani 1 1 d . . .
H5 H 0.0453 -0.2033 0.1862 0.032 Uiso 1 1 calc R . .
C6 C 0.07081(14) -0.0544(4) 0.3665(3) 0.0203(13) Uani 1 1 d . . .
C7 C 0.04235(15) -0.1161(4) 0.3532(3) 0.0298(15) Uani 1 1 d . . .
C8 C 0.03513(18) -0.1792(5) 0.4057(4) 0.0411(18) Uani 1 1 d . . .
H8 H 0.0162 -0.2206 0.3979 0.049 Uiso 1 1 calc R . .
C9 C 0.05647(19) -0.1798(5) 0.4704(4) 0.0441(18) Uani 1 1 d . . .
H9 H 0.0520 -0.2224 0.5075 0.053 Uiso 1 1 calc R . .
C10 C 0.08383(18) -0.1201(5) 0.4817(3) 0.0386(17) Uani 1 1 d . . .
H10 H 0.0984 -0.1228 0.5259 0.046 Uiso 1 1 calc R . .
C11 C 0.17408(14) -0.0681(4) 0.3696(3) 0.0201(12) Uani 1 1 d . . .
C12 C 0.17559(16) -0.1091(4) 0.4419(3) 0.0288(14) Uani 1 1 d . . .
C13 C 0.19117(16) -0.1897(4) 0.4476(3) 0.0320(15) Uani 1 1 d . . .
H13 H 0.1924 -0.2183 0.4946 0.038 Uiso 1 1 calc R . .
C14 C 0.20498(16) -0.2282(4) 0.3834(3) 0.0323(15) Uani 1 1 d . . .
H14 H 0.2156 -0.2840 0.3863 0.039 Uiso 1 1 calc R . .
C15 C 0.20354(16) -0.1869(4) 0.3160(3) 0.0332(15) Uani 1 1 d . . .
H15 H 0.2132 -0.2146 0.2728 0.040 Uiso 1 1 calc R . .
C16 C 0.25349(15) -0.0525(4) 0.1661(4) 0.0316(15) Uani 1 1 d . . .
C17 C 0.23234(16) -0.0082(4) 0.1113(3) 0.0331(15) Uani 1 1 d . . .
C18 C 0.21734(17) 0.0671(4) 0.1463(4) 0.0366(16) Uani 1 1 d . . .
C19 C 0.22996(16) 0.0685(4) 0.2224(4) 0.0341(15) Uani 1 1 d . . .
C20 C 0.25298(15) -0.0055(4) 0.2335(3) 0.0323(15) Uani 1 1 d . . .
C21 C 0.27421(18) -0.1334(5) 0.1506(4) 0.052(2) Uani 1 1 d . . .
H21A H 0.2940 -0.1218 0.1144 0.079 Uiso 1 1 calc R . .
H21B H 0.2573 -0.1766 0.1299 0.079 Uiso 1 1 calc R . .
H21C H 0.2850 -0.1552 0.1973 0.079 Uiso 1 1 calc R . .
C22 C 0.2275(2) -0.0365(6) 0.0310(4) 0.062(2) Uani 1 1 d . . .
H22A H 0.2108 0.0034 0.0052 0.094 Uiso 1 1 calc R . .
H22B H 0.2170 -0.0946 0.0298 0.094 Uiso 1 1 calc R . .
H22C H 0.2516 -0.0366 0.0058 0.094 Uiso 1 1 calc R . .
C23 C 0.1934(2) 0.1334(5) 0.1100(4) 0.058(2) Uani 1 1 d . . .
H23A H 0.2071 0.1875 0.1055 0.087 Uiso 1 1 calc R . .
H23B H 0.1713 0.1428 0.1407 0.087 Uiso 1 1 calc R . .
H23C H 0.1860 0.1136 0.0601 0.087 Uiso 1 1 calc R . .
C24 C 0.2251(2) 0.1386(5) 0.2796(4) 0.056(2) Uani 1 1 d . . .
H24A H 0.2187 0.1130 0.3281 0.084 Uiso 1 1 calc R . .
H24B H 0.2051 0.1772 0.2636 0.084 Uiso 1 1 calc R . .
H24C H 0.2481 0.1712 0.2844 0.084 Uiso 1 1 calc R . .
C25 C 0.27220(19) -0.0262(6) 0.3053(4) 0.059(2) Uani 1 1 d . . .
H25A H 0.2808 -0.0860 0.3041 0.089 Uiso 1 1 calc R . .
H25B H 0.2550 -0.0185 0.3472 0.089 Uiso 1 1 calc R . .
H25C H 0.2934 0.0123 0.3117 0.089 Uiso 1 1 calc R . .
C26 C -0.00343(15) -0.0172(4) 0.1517(3) 0.0308(15) Uani 1 1 d . . .
C27 C 0.02799(16) -0.0072(4) 0.1033(3) 0.0304(15) Uani 1 1 d . . .
C28 C 0.04783(17) 0.0692(4) 0.1235(3) 0.0316(15) Uani 1 1 d . . .
C29 C 0.02793(17) 0.1079(4) 0.1839(3) 0.0335(16) Uani 1 1 d . . .
C30 C -0.00298(15) 0.0555(4) 0.2029(3) 0.0341(16) Uani 1 1 d . . .
C31 C -0.03061(18) -0.0889(5) 0.1511(4) 0.049(2) Uani 1 1 d . . .
H31A H -0.0218 -0.1346 0.1178 0.074 Uiso 1 1 calc R . .
H31B H -0.0545 -0.0676 0.1332 0.074 Uiso 1 1 calc R . .
H31C H -0.0334 -0.1117 0.2020 0.074 Uiso 1 1 calc R . .
C32 C 0.03812(18) -0.0668(5) 0.0396(3) 0.0414(17) Uani 1 1 d . . .
H32A H 0.0257 -0.1223 0.0464 0.062 Uiso 1 1 calc R . .
H32B H 0.0650 -0.0755 0.0390 0.062 Uiso 1 1 calc R . .
H32C H 0.0303 -0.0412 -0.0080 0.062 Uiso 1 1 calc R . .
C33 C 0.08066(19) 0.1049(5) 0.0837(4) 0.0461(19) Uani 1 1 d . . .
H33A H 0.0901 0.1548 0.1112 0.069 Uiso 1 1 calc R . .
H33B H 0.0735 0.1226 0.0330 0.069 Uiso 1 1 calc R . .
H33C H 0.1000 0.0608 0.0806 0.069 Uiso 1 1 calc R . .
C34 C 0.03747(19) 0.1903(4) 0.2226(4) 0.0446(18) Uani 1 1 d . . .
H34A H 0.0157 0.2278 0.2239 0.067 Uiso 1 1 calc R . .
H34B H 0.0575 0.2192 0.1954 0.067 Uiso 1 1 calc R . .
H34C H 0.0455 0.1781 0.2740 0.067 Uiso 1 1 calc R . .
C35 C -0.03040(19) 0.0733(6) 0.2622(4) 0.057(2) Uani 1 1 d . . .
H35A H -0.0399 0.0189 0.2821 0.085 Uiso 1 1 calc R . .
H35B H -0.0509 0.1069 0.2412 0.085 Uiso 1 1 calc R . .
H35C H -0.0186 0.1060 0.3026 0.085 Uiso 1 1 calc R . .
C36 C 0.12360(18) 0.0816(4) 0.5771(3) 0.0347(16) Uani 1 1 d . . .
C37 C 0.15420(17) 0.1258(4) 0.5424(3) 0.0314(15) Uani 1 1 d . . .
C38 C 0.13958(19) 0.1737(4) 0.4806(3) 0.0353(16) Uani 1 1 d . . .
C39 C 0.10017(18) 0.1584(5) 0.4761(3) 0.0399(18) Uani 1 1 d . . .
C40 C 0.09104(18) 0.1032(5) 0.5374(3) 0.0390(17) Uani 1 1 d . . .
C41 C 0.1271(2) 0.0251(5) 0.6447(3) 0.051(2) Uani 1 1 d . . .
H41A H 0.1244 0.0600 0.6901 0.077 Uiso 1 1 calc R . .
H41B H 0.1514 -0.0027 0.6447 0.077 Uiso 1 1 calc R . .
H41C H 0.1077 -0.0190 0.6435 0.077 Uiso 1 1 calc R . .
C42 C 0.19306(18) 0.1223(5) 0.5688(4) 0.0488(19) Uani 1 1 d . . .
H42A H 0.2093 0.1476 0.5308 0.073 Uiso 1 1 calc R . .
H42B H 0.2002 0.0623 0.5775 0.073 Uiso 1 1 calc R . .
H42C H 0.1954 0.1547 0.6157 0.073 Uiso 1 1 calc R . .
C43 C 0.1616(2) 0.2315(5) 0.4301(4) 0.051(2) Uani 1 1 d . . .
H43A H 0.1526 0.2260 0.3786 0.077 Uiso 1 1 calc R . .
H43B H 0.1878 0.2149 0.4321 0.077 Uiso 1 1 calc R . .
H43C H 0.1589 0.2913 0.4467 0.077 Uiso 1 1 calc R . .
C44 C 0.0733(2) 0.1991(5) 0.4239(4) 0.062(3) Uani 1 1 d . . .
H44A H 0.0578 0.1545 0.4010 0.092 Uiso 1 1 calc R . .
H44B H 0.0868 0.2300 0.3846 0.092 Uiso 1 1 calc R . .
H44C H 0.0576 0.2395 0.4516 0.092 Uiso 1 1 calc R . .
C45 C 0.0523(2) 0.0696(6) 0.5567(4) 0.062(2) Uani 1 1 d . . .
H45A H 0.0542 0.0105 0.5754 0.093 Uiso 1 1 calc R . .
H45B H 0.0368 0.0705 0.5118 0.093 Uiso 1 1 calc R . .
H45C H 0.0413 0.1062 0.5954 0.093 Uiso 1 1 calc R . .
B1 B 0.1316(2) 0.2565(6) 0.2383(4) 0.041(2) Uani 1 1 d . . .
Li1 Li 0.1257(2) 0.0476(7) 0.2828(5) 0.027(2) Uani 1 1 d . . .
C46 C 0.1227(2) -0.3480(6) 0.3759(5) 0.052(2) Uani 1 1 d D . .
C47 C 0.12387(18) -0.4159(6) 0.3270(4) 0.052(2) Uani 1 1 d . . .
H47 H 0.1204 -0.4073 0.2748 0.062 Uiso 1 1 calc R . .
C48 C 0.1301(2) -0.4967(6) 0.3555(4) 0.057(2) Uani 1 1 d . . .
H48 H 0.1308 -0.5450 0.3229 0.069 Uiso 1 1 calc R . .
C49 C 0.1354(2) -0.5076(6) 0.4316(5) 0.057(2) Uani 1 1 d . . .
H49 H 0.1396 -0.5634 0.4517 0.068 Uiso 1 1 calc R . .
C50 C 0.1347(2) -0.4364(6) 0.4784(4) 0.056(2) Uani 1 1 d . . .
H50 H 0.1390 -0.4433 0.5305 0.067 Uiso 1 1 calc R . .
C51 C 0.12782(19) -0.3571(6) 0.4503(4) 0.051(2) Uani 1 1 d . . .
H51 H 0.1266 -0.3085 0.4825 0.061 Uiso 1 1 calc R . .
C52 C 0.1144(5) -0.2681(12) 0.3441(11) 0.261(11) Uani 1 1 d D . .
H52A H 0.1294 -0.2598 0.2988 0.391 Uiso 1 1 calc R . .
H52B H 0.1200 -0.2224 0.3801 0.391 Uiso 1 1 calc R . .
H52C H 0.0881 -0.2661 0.3309 0.391 Uiso 1 1 calc R . .

loop_
_atom_site_aniso_label
_atom_site_aniso_U_11
_atom_site_aniso_U_22
_atom_site_aniso_U_33
_atom_site_aniso_U_23
_atom_site_aniso_U_13
_atom_site_aniso_U_12
Rh1 0.0205(2) 0.0195(3) 0.0270(2) 0.00082(19) 0.00529(18) 0.00031(18)
Rh2 0.0199(2) 0.0289(3) 0.0196(2) 0.00280(19) -0.00331(17) 0.00435(19)
Rh3 0.0370(3) 0.0226(3) 0.0163(2) -0.0031(2) -0.00330(18) 0.0050(2)
F1 0.047(2) 0.026(2) 0.040(2) -0.0018(17) -0.0010(16) 0.0093(17)
F2 0.072(3) 0.036(3) 0.073(3) 0.001(2) 0.014(2) 0.009(2)
F3 0.095(4) 0.051(3) 0.044(3) 0.016(2) -0.006(2) -0.007(2)
F4 0.070(3) 0.037(3) 0.070(3) 0.005(2) -0.002(2) -0.008(2)
O1 0.024(2) 0.026(3) 0.023(2) 0.0001(17) -0.0001(15) -0.0001(17)
O2 0.027(2) 0.027(3) 0.032(2) -0.0051(18) 0.0038(17) 0.0016(18)
O3 0.033(2) 0.027(3) 0.020(2) -0.0010(18) 0.0005(16) 0.0007(18)
O4 0.029(2) 0.049(3) 0.026(2) 0.003(2) 0.0000(18) -0.005(2)
O5 0.036(2) 0.019(3) 0.024(2) -0.0038(17) -0.0024(17) 0.0040(18)
O6 0.039(2) 0.035(3) 0.022(2) -0.0005(19) -0.0095(18) 0.008(2)
N1 0.028(3) 0.032(3) 0.016(2) 0.003(2) -0.0003(19) 0.003(2)
N2 0.036(3) 0.032(4) 0.022(3) 0.000(2) -0.002(2) 0.008(2)
N3 0.024(3) 0.023(3) 0.029(3) -0.004(2) 0.006(2) 0.002(2)
C1 0.020(3) 0.021(4) 0.013(3) 0.002(2) -0.002(2) -0.005(2)
C2 0.026(3) 0.031(4) 0.014(3) 0.004(2) 0.001(2) 0.002(3)
C3 0.041(4) 0.018(4) 0.021(3) -0.002(2) 0.000(2) 0.000(3)
C4 0.036(4) 0.018(4) 0.028(3) -0.006(3) -0.005(3) -0.001(3)
C5 0.029(3) 0.028(4) 0.021(3) -0.004(3) -0.002(2) -0.010(3)
C6 0.021(3) 0.025(4) 0.016(3) 0.005(2) 0.001(2) 0.011(2)
C7 0.024(3) 0.038(4) 0.028(3) -0.002(3) -0.001(2) 0.006(3)
C8 0.041(4) 0.045(5) 0.037(4) 0.020(3) -0.001(3) -0.010(3)
C9 0.051(4) 0.050(5) 0.032(4) 0.013(3) 0.003(3) -0.014(4)
C10 0.042(4) 0.053(5) 0.021(3) 0.013(3) -0.004(3) 0.000(3)
C11 0.018(3) 0.015(4) 0.027(3) -0.005(2) -0.004(2) -0.004(2)
C12 0.033(3) 0.032(4) 0.022(3) -0.004(3) -0.008(2) -0.003(3)
C13 0.037(4) 0.022(4) 0.037(4) 0.004(3) -0.010(3) 0.003(3)
C14 0.037(4) 0.017(4) 0.042(4) 0.005(3) 0.005(3) 0.006(3)
C15 0.029(3) 0.032(4) 0.039(4) -0.007(3) -0.001(3) 0.010(3)
C16 0.018(3) 0.024(4) 0.052(4) 0.007(3) 0.018(3) -0.003(3)
C17 0.030(3) 0.035(4) 0.034(3) 0.007(3) 0.008(3) -0.005(3)
C18 0.041(4) 0.022(4) 0.047(4) 0.015(3) 0.007(3) 0.003(3)
C19 0.034(4) 0.023(4) 0.045(4) -0.006(3) 0.008(3) -0.010(3)
C20 0.017(3) 0.038(4) 0.042(4) 0.005(3) 0.002(2) -0.005(3)
C21 0.035(4) 0.040(5) 0.082(6) 0.009(4) 0.022(4) 0.000(3)
C22 0.052(5) 0.098(8) 0.037(4) -0.006(4) 0.012(3) -0.006(5)
C23 0.059(5) 0.048(6) 0.068(5) 0.029(4) 0.008(4) 0.014(4)
C24 0.050(5) 0.036(5) 0.081(6) -0.021(4) 0.016(4) -0.012(3)
C25 0.036(4) 0.094(7) 0.048(4) 0.013(4) -0.012(3) -0.013(4)
C26 0.021(3) 0.042(5) 0.029(3) 0.005(3) -0.007(2) 0.007(3)
C27 0.033(3) 0.039(4) 0.019(3) 0.003(3) -0.011(2) 0.006(3)
C28 0.037(3) 0.036(4) 0.022(3) 0.003(3) -0.007(3) 0.006(3)
C29 0.039(4) 0.031(4) 0.030(3) 0.000(3) -0.013(3) 0.021(3)
C30 0.020(3) 0.047(5) 0.036(3) -0.007(3) -0.006(3) 0.017(3)
C31 0.035(4) 0.063(6) 0.049(4) 0.007(4) -0.019(3) -0.005(4)
C32 0.047(4) 0.054(5) 0.024(3) -0.010(3) -0.006(3) 0.007(3)
C33 0.058(5) 0.048(5) 0.032(4) 0.014(3) 0.001(3) -0.002(4)
C34 0.050(4) 0.042(5) 0.041(4) -0.013(3) -0.020(3) 0.016(3)
C35 0.039(4) 0.082(7) 0.050(5) -0.013(4) 0.000(3) 0.021(4)
C36 0.057(4) 0.025(4) 0.022(3) -0.007(3) 0.001(3) 0.013(3)
C37 0.042(4) 0.028(4) 0.024(3) -0.010(3) -0.013(3) 0.007(3)
C38 0.067(5) 0.015(4) 0.025(3) -0.007(3) -0.005(3) 0.006(3)
C39 0.045(4) 0.042(5) 0.032(4) -0.009(3) -0.012(3) 0.027(3)
C40 0.042(4) 0.047(5) 0.028(3) -0.010(3) -0.001(3) 0.017(3)
C41 0.088(6) 0.048(6) 0.018(3) -0.003(3) -0.001(3) 0.005(4)
C42 0.047(4) 0.057(6) 0.042(4) -0.010(4) -0.015(3) 0.004(4)
C43 0.083(6) 0.031(5) 0.041(4) 0.001(3) -0.011(4) -0.005(4)
C44 0.080(6) 0.064(6) 0.041(4) -0.017(4) -0.021(4) 0.049(5)
C45 0.048(5) 0.073(7) 0.066(5) -0.005(4) 0.015(4) 0.016(4)
B1 0.040(5) 0.052(6) 0.032(4) 0.013(4) 0.003(3) 0.002(4)
Li1 0.023(5) 0.026(6) 0.033(5) 0.001(5) -0.002(4) -0.001(4)
C46 0.043(4) 0.056(6) 0.057(5) 0.002(4) 0.000(4) 0.000(4)
C47 0.040(4) 0.078(7) 0.038(4) -0.020(4) -0.003(3) -0.008(4)
C48 0.049(5) 0.071(7) 0.052(5) -0.027(5) 0.011(4) -0.019(4)
C49 0.051(5) 0.058(6) 0.061(5) -0.014(4) 0.003(4) 0.011(4)
C50 0.069(5) 0.063(7) 0.037(4) -0.018(4) 0.005(4) -0.006(4)
C51 0.052(5) 0.059(6) 0.041(4) -0.014(4) 0.007(3) -0.009(4)
C52 0.28(3) 0.28(3) 0.21(2) -0.06(2) -0.001(19) 0.01(2)

loop_
_atom_type_symbol
_atom_type_description
_atom_type_scat_dispersion_real
_atom_type_scat_dispersion_imag
_atom_type_scat_source
C C 0.0033 0.0016 'International Tables Vol C Tables 4.2.6.8 and 6.1.1.4'
H H 0.0000 0.0000 'International Tables Vol C Tables 4.2.6.8 and 6.1.1.4'
Li Li -0.0003 0.0001 'International Tables Vol C Tables 4.2.6.8 and 6.1.1.4'
B B 0.0013 0.0007 'International Tables Vol C Tables 4.2.6.8 and 6.1.1.4'
N N 0.0061 0.0033 'International Tables Vol C Tables 4.2.6.8 and 6.1.1.4'
O O 0.0106 0.0060 'International Tables Vol C Tables 4.2.6.8 and 6.1.1.4'
F F 0.0171 0.0103 'International Tables Vol C Tables 4.2.6.8 and 6.1.1.4'
Rh Rh -1.1178 0.9187 'International Tables Vol C Tables 4.2.6.8 and 6.1.1.4'

loop_
_geom_angle_atom_site_label_1
_geom_angle_atom_site_label_2
_geom_angle_atom_site_label_3
_geom_angle
_geom_angle_site_symmetry_1
_geom_angle_site_symmetry_3
_geom_angle_publ_flag
O2 Rh1 C16 95.2(2) . . ?
O2 Rh1 N3 86.54(17) . . ?
C16 Rh1 N3 114.8(2) . . ?
O2 Rh1 C20 127.9(2) . . ?
C16 Rh1 C20 38.6(2) . . ?
N3 Rh1 C20 93.9(2) . . ?
O2 Rh1 C19 158.62(19) . . ?
C16 Rh1 C19 65.2(2) . . ?
N3 Rh1 C19 108.8(2) . . ?
C20 Rh1 C19 39.0(2) . . ?
O2 Rh1 C17 94.4(2) . . ?
C16 Rh1 C17 38.9(2) . . ?
N3 Rh1 C17 153.7(2) . . ?
C20 Rh1 C17 64.9(2) . . ?
C19 Rh1 C17 65.2(2) . . ?
O2 Rh1 C18 126.6(2) . . ?
C16 Rh1 C18 65.1(2) . . ?
N3 Rh1 C18 146.7(2) . . ?
C20 Rh1 C18 65.1(2) . . ?
C19 Rh1 C18 38.9(2) . . ?
C17 Rh1 C18 38.8(2) . . ?
O2 Rh1 O1 78.94(14) . . ?
C16 Rh1 O1 159.2(2) . . ?
N3 Rh1 O1 84.94(15) . . ?
C20 Rh1 O1 153.1(2) . . ?
C19 Rh1 O1 116.3(2) . . ?
C17 Rh1 O1 121.13(19) . . ?
C18 Rh1 O1 102.4(2) . . ?
O2 Rh1 Li1 109.8(2) . . ?
C16 Rh1 Li1 154.7(2) . . ?
N3 Rh1 Li1 72.0(2) . . ?
C20 Rh1 Li1 119.8(2) . . ?
C19 Rh1 Li1 89.5(2) . . ?
C17 Rh1 Li1 131.2(2) . . ?
C18 Rh1 Li1 95.5(2) . . ?
O1 Rh1 Li1 34.67(19) . . ?
O4 Rh2 C26 91.8(2) . . ?
O4 Rh2 C27 123.1(2) . . ?
C26 Rh2 C27 39.4(2) . . ?
O4 Rh2 N1 85.61(17) . . ?
C26 Rh2 N1 119.4(2) . . ?
C27 Rh2 N1 95.6(2) . . ?
O4 Rh2 C30 96.7(2) . . ?
C26 Rh2 C30 39.9(2) . . ?
C27 Rh2 C30 65.7(2) . . ?
N1 Rh2 C30 159.1(2) . . ?
O4 Rh2 O3 79.38(15) . . ?
C26 Rh2 O3 152.40(19) . . ?
C27 Rh2 O3 157.5(2) . . ?
N1 Rh2 O3 86.20(16) . . ?
C30 Rh2 O3 114.70(19) . . ?
O4 Rh2 C28 157.79(19) . . ?
C26 Rh2 C28 66.1(2) . . ?
C27 Rh2 C28 38.9(2) . . ?
N1 Rh2 C28 106.5(2) . . ?
C30 Rh2 C28 65.4(2) . . ?
O3 Rh2 C28 119.2(2) . . ?
O4 Rh2 C29 131.5(2) . . ?
C26 Rh2 C29 65.3(2) . . ?
C27 Rh2 C29 64.3(2) . . ?
N1 Rh2 C29 142.8(2) . . ?
C30 Rh2 C29 38.5(2) . . ?
O3 Rh2 C29 101.26(19) . . ?
C28 Rh2 C29 38.3(2) . . ?
O4 Rh2 Li1 109.5(2) . . ?
C26 Rh2 Li1 157.1(2) . . ?
C27 Rh2 Li1 125.0(2) . . ?
N1 Rh2 Li1 72.1(2) . . ?
C30 Rh2 Li1 125.8(3) . . ?
O3 Rh2 Li1 34.80(19) . . ?
C28 Rh2 Li1 92.1(2) . . ?
C29 Rh2 Li1 93.4(2) . . ?
O6 Rh3 C36 92.3(2) . . ?
O6 Rh3 N2 85.59(17) . . ?
C36 Rh3 N2 116.2(2) . . ?
O6 Rh3 C37 94.8(2) . . ?
C36 Rh3 C37 39.9(2) . . ?
N2 Rh3 C37 156.1(2) . . ?
O6 Rh3 C40 124.3(2) . . ?
C36 Rh3 C40 39.0(2) . . ?
N2 Rh3 C40 94.5(2) . . ?
C37 Rh3 C40 65.6(2) . . ?
O6 Rh3 O5 79.27(15) . . ?
C36 Rh3 O5 155.7(2) . . ?
N2 Rh3 O5 86.06(16) . . ?
C37 Rh3 O5 117.6(2) . . ?
C40 Rh3 O5 156.4(2) . . ?
O6 Rh3 C39 157.75(19) . . ?
C36 Rh3 C39 65.9(2) . . ?
N2 Rh3 C39 107.3(2) . . ?
C37 Rh3 C39 66.0(2) . . ?
C40 Rh3 C39 38.7(3) . . ?
O5 Rh3 C39 118.8(2) . . ?
O6 Rh3 C38 129.3(2) . . ?
C36 Rh3 C38 65.6(2) . . ?
N2 Rh3 C38 144.9(2) . . ?
C37 Rh3 C38 38.9(2) . . ?
C40 Rh3 C38 64.6(3) . . ?
O5 Rh3 C38 102.3(2) . . ?
C39 Rh3 C38 39.0(3) . . ?
O6 Rh3 Li1 110.5(2) . . ?
C36 Rh3 Li1 156.5(2) . . ?
N2 Rh3 Li1 72.9(2) . . ?
C37 Rh3 Li1 128.3(2) . . ?
C40 Rh3 Li1 122.6(2) . . ?
O5 Rh3 Li1 35.41(19) . . ?
C39 Rh3 Li1 90.9(2) . . ?
C38 Rh3 Li1 94.3(2) . . ?
B1 F1 Li1 173.2(5) . . ?
C1 O1 Li1 126.4(4) . . ?
C1 O1 Rh1 109.3(3) . . ?
Li1 O1 Rh1 106.4(3) . . ?
C2 O2 Rh1 112.4(3) . . ?
C6 O3 Li1 126.3(4) . . ?
C6 O3 Rh2 109.2(3) . . ?
Li1 O3 Rh2 106.5(3) . . ?
C7 O4 Rh2 112.6(4) . . ?
C11 O5 Li1 125.7(4) . . ?
C11 O5 Rh3 108.8(3) . . ?
Li1 O5 Rh3 105.2(3) . . ?
C12 O6 Rh3 111.6(3) . . ?
C1 N1 C5 119.7(5) . . ?
C1 N1 Rh2 127.5(4) . . ?
C5 N1 Rh2 112.5(4) . . ?
C6 N2 C10 119.6(5) . . ?
C6 N2 Rh3 125.9(4) . . ?
C10 N2 Rh3 114.2(4) . . ?
C11 N3 C15 119.7(5) . . ?
C11 N3 Rh1 125.0(4) . . ?
C15 N3 Rh1 114.5(4) . . ?
O1 C1 N1 120.9(5) . . ?
O1 C1 C2 118.0(5) . . ?
N1 C1 C2 121.2(5) . . ?
O2 C2 C3 123.5(5) . . ?
O2 C2 C1 118.8(5) . . ?
C3 C2 C1 117.6(5) . . ?
C4 C3 C2 119.6(6) . . ?
C3 C4 C5 120.7(6) . . ?
N1 C5 C4 121.1(5) . . ?
O3 C6 N2 120.3(5) . . ?
O3 C6 C7 119.5(5) . . ?
N2 C6 C7 120.2(5) . . ?
O4 C7 C8 122.3(6) . . ?
O4 C7 C6 117.7(5) . . ?
C8 C7 C6 120.1(5) . . ?
C7 C8 C9 117.7(6) . . ?
C10 C9 C8 121.2(6) . . ?
N2 C10 C9 121.2(6) . . ?
O5 C11 N3 120.6(5) . . ?
O5 C11 C12 119.0(5) . . ?
N3 C11 C12 120.4(5) . . ?
O6 C12 C13 123.1(5) . . ?
O6 C12 C11 118.0(6) . . ?
C13 C12 C11 118.9(5) . . ?
C12 C13 C14 118.6(6) . . ?
C15 C14 C13 120.8(6) . . ?
N3 C15 C14 121.5(6) . . ?
C20 C16 C17 109.3(6) . . ?
C20 C16 C21 127.1(6) . . ?
C17 C16 C21 123.5(6) . . ?
C20 C16 Rh1 71.9(3) . . ?
C17 C16 Rh1 72.0(3) . . ?
C21 C16 Rh1 124.9(4) . . ?
C16 C17 C18 107.4(6) . . ?
C16 C17 C22 125.2(6) . . ?
C18 C17 C22 127.4(6) . . ?
C16 C17 Rh1 69.2(3) . . ?
C18 C17 Rh1 70.9(3) . . ?
C22 C17 Rh1 125.8(5) . . ?
C17 C18 C19 107.8(5) . . ?
C17 C18 C23 126.5(6) . . ?
C19 C18 C23 125.7(6) . . ?
C17 C18 Rh1 70.3(3) . . ?
C19 C18 Rh1 70.2(3) . . ?
C23 C18 Rh1 125.8(5) . . ?
C20 C19 C18 107.6(5) . . ?
C20 C19 C24 123.8(6) . . ?
C18 C19 C24 128.1(6) . . ?
C20 C19 Rh1 70.3(3) . . ?
C18 C19 Rh1 70.9(3) . . ?
C24 C19 Rh1 130.0(4) . . ?
C16 C20 C19 107.8(5) . . ?
C16 C20 C25 128.1(6) . . ?
C19 C20 C25 124.1(6) . . ?
C16 C20 Rh1 69.5(3) . . ?
C19 C20 Rh1 70.6(3) . . ?
C25 C20 Rh1 125.1(4) . . ?
C27 C26 C30 106.6(5) . . ?
C27 C26 C31 126.9(6) . . ?
C30 C26 C31 126.5(6) . . ?
C27 C26 Rh2 70.5(3) . . ?
C30 C26 Rh2 70.6(3) . . ?
C31 C26 Rh2 122.6(4) . . ?
C28 C27 C26 109.5(5) . . ?
C28 C27 C32 125.1(6) . . ?
C26 C27 C32 125.3(6) . . ?
C28 C27 Rh2 72.1(3) . . ?
C26 C27 Rh2 70.0(3) . . ?
C32 C27 Rh2 125.4(4) . . ?
C29 C28 C27 106.7(5) . . ?
C29 C28 C33 127.1(6) . . ?
C27 C28 C33 126.0(6) . . ?
C29 C28 Rh2 71.2(3) . . ?
C27 C28 Rh2 69.0(3) . . ?
C33 C28 Rh2 129.1(4) . . ?
C30 C29 C28 109.5(6) . . ?
C30 C29 C34 124.1(6) . . ?
C28 C29 C34 126.4(6) . . ?
C30 C29 Rh2 69.2(4) . . ?
C28 C29 Rh2 70.5(4) . . ?
C34 C29 Rh2 126.4(4) . . ?
C29 C30 C26 107.7(5) . . ?
C29 C30 C35 126.2(6) . . ?
C26 C30 C35 126.1(6) . . ?
C29 C30 Rh2 72.3(3) . . ?
C26 C30 Rh2 69.5(3) . . ?
C35 C30 Rh2 125.2(5) . . ?
C40 C36 C37 108.0(6) . . ?
C40 C36 C41 127.8(7) . . ?
C37 C36 C41 124.1(6) . . ?
C40 C36 Rh3 72.0(3) . . ?
C37 C36 Rh3 71.1(3) . . ?
C41 C36 Rh3 123.7(5) . . ?
C38 C37 C36 107.2(5) . . ?
C38 C37 C42 127.9(6) . . ?
C36 C37 C42 124.9(6) . . ?
C38 C37 Rh3 72.0(3) . . ?
C36 C37 Rh3 69.0(3) . . ?
C42 C37 Rh3 125.2(5) . . ?
C37 C38 C39 108.7(6) . . ?
C37 C38 C43 125.3(6) . . ?
C39 C38 C43 126.0(6) . . ?
C37 C38 Rh3 69.1(4) . . ?
C39 C38 Rh3 70.5(4) . . ?
C43 C38 Rh3 127.3(5) . . ?
C40 C39 C38 106.5(5) . . ?
C40 C39 C44 125.7(7) . . ?
C38 C39 C44 127.4(7) . . ?
C40 C39 Rh3 69.6(4) . . ?
C38 C39 Rh3 70.6(3) . . ?
C44 C39 Rh3 129.7(5) . . ?
C36 C40 C39 109.5(6) . . ?
C36 C40 C45 124.4(6) . . ?
C39 C40 C45 126.0(6) . . ?
C36 C40 Rh3 69.0(3) . . ?
C39 C40 Rh3 71.7(4) . . ?
C45 C40 Rh3 124.2(5) . . ?
F3 B1 F1 109.3(7) . . ?
F3 B1 F4 109.5(6) . . ?
F1 B1 F4 110.9(6) . . ?
F3 B1 F2 109.8(6) . . ?
F1 B1 F2 110.1(6) . . ?
F4 B1 F2 107.3(7) . . ?
O3 Li1 O1 103.7(5) . . ?
O3 Li1 F1 117.2(5) . . ?
O1 Li1 F1 116.1(5) . . ?
O3 Li1 O5 102.9(5) . . ?
O1 Li1 O5 102.5(5) . . ?
F1 Li1 O5 112.7(5) . . ?
O3 Li1 Rh3 73.6(3) . . ?
O1 Li1 Rh3 134.8(4) . . ?
F1 Li1 Rh3 103.8(4) . . ?
O5 Li1 Rh3 39.4(2) . . ?
O3 Li1 Rh2 38.7(2) . . ?
O1 Li1 Rh2 74.9(3) . . ?
F1 Li1 Rh2 108.8(4) . . ?
O5 Li1 Rh2 134.2(4) . . ?
Rh3 Li1 Rh2 112.2(3) . . ?
O3 Li1 Rh1 133.9(5) . . ?
O1 Li1 Rh1 38.9(2) . . ?
F1 Li1 Rh1 106.1(4) . . ?
O5 Li1 Rh1 72.3(3) . . ?
Rh3 Li1 Rh1 111.6(3) . . ?
Rh2 Li1 Rh1 113.5(3) . . ?
C51 C46 C47 122.9(9) . . ?
C51 C46 C52 121.5(12) . . ?
C47 C46 C52 115.6(11) . . ?
C46 C47 C48 118.2(8) . . ?
C47 C48 C49 119.9(8) . . ?
C48 C49 C50 119.4(9) . . ?
C51 C50 C49 120.5(8) . . ?
C46 C51 C50 119.0(8) . . ?

loop_
_geom_bond_atom_site_label_1
_geom_bond_atom_site_label_2
_geom_bond_distance
_geom_bond_site_symmetry_2
_geom_bond_publ_flag
Rh1 O2 2.078(4) . ?
Rh1 C16 2.114(5) . ?
Rh1 N3 2.127(5) . ?
Rh1 C20 2.145(6) . ?
Rh1 C19 2.149(6) . ?
Rh1 C17 2.151(6) . ?
Rh1 C18 2.159(6) . ?
Rh1 O1 2.170(4) . ?
Rh1 Li1 3.313(9) . ?
Rh2 O4 2.069(4) . ?
Rh2 C26 2.125(5) . ?
Rh2 C27 2.131(5) . ?
Rh2 N1 2.138(5) . ?
Rh2 C30 2.140(5) . ?
Rh2 O3 2.149(4) . ?
Rh2 C28 2.172(6) . ?
Rh2 C29 2.181(6) . ?
Rh2 Li1 3.296(9) . ?
Rh3 O6 2.081(4) . ?
Rh3 C36 2.102(6) . ?
Rh3 N2 2.128(5) . ?
Rh3 C37 2.130(6) . ?
Rh3 C40 2.140(6) . ?
Rh3 O5 2.162(4) . ?
Rh3 C39 2.167(6) . ?
Rh3 C38 2.169(6) . ?
Rh3 Li1 3.287(9) . ?
F1 B1 1.386(9) . ?
F1 Li1 1.968(11) . ?
F2 B1 1.400(9) . ?
F3 B1 1.373(8) . ?
F4 B1 1.392(9) . ?
O1 C1 1.326(6) . ?
O1 Li1 1.964(10) . ?
O2 C2 1.313(6) . ?
O3 C6 1.325(6) . ?
O3 Li1 1.962(10) . ?
O4 C7 1.329(6) . ?
O5 C11 1.324(6) . ?
O5 Li1 1.974(10) . ?
O6 C12 1.332(7) . ?
N1 C1 1.337(6) . ?
N1 C5 1.359(7) . ?
N2 C6 1.348(7) . ?
N2 C10 1.363(8) . ?
N3 C11 1.340(7) . ?
N3 C15 1.362(7) . ?
C1 C2 1.446(8) . ?
C2 C3 1.384(8) . ?
C3 C4 1.372(8) . ?
C4 C5 1.379(8) . ?
C6 C7 1.426(8) . ?
C7 C8 1.381(8) . ?
C8 C9 1.389(9) . ?
C9 C10 1.372(9) . ?
C11 C12 1.441(8) . ?
C12 C13 1.376(8) . ?
C13 C14 1.386(8) . ?
C14 C15 1.364(8) . ?
C16 C20 1.407(9) . ?
C16 C17 1.419(9) . ?
C16 C21 1.491(9) . ?
C17 C18 1.433(9) . ?
C17 C22 1.510(9) . ?
C18 C19 1.434(9) . ?
C18 C23 1.495(9) . ?
C19 C20 1.434(9) . ?
C19 C24 1.503(9) . ?
C20 C25 1.493(8) . ?
C26 C27 1.435(8) . ?
C26 C30 1.454(9) . ?
C26 C31 1.486(9) . ?
C27 C28 1.434(9) . ?
C27 C32 1.512(8) . ?
C28 C29 1.430(8) . ?
C28 C33 1.491(8) . ?
C29 C30 1.423(9) . ?
C29 C34 1.496(9) . ?
C30 C35 1.476(8) . ?
C36 C40 1.415(8) . ?
C36 C37 1.443(9) . ?
C36 C41 1.497(9) . ?
C37 C38 1.432(8) . ?
C37 C42 1.483(8) . ?
C38 C39 1.447(9) . ?
C38 C43 1.501(9) . ?
C39 C40 1.428(9) . ?
C39 C44 1.487(8) . ?
C40 C45 1.533(10) . ?
C46 C51 1.348(10) . ?
C46 C47 1.370(11) . ?
C46 C52 1.399(16) . ?
C47 C48 1.374(12) . ?
C48 C49 1.383(10) . ?
C49 C50 1.387(11) . ?
C50 C51 1.354(11) . ?
